data_7249067
loop_
_publ_author_name
'Yang, Ling-Fei'
'Zhang, Zhi-Peng'
'Li, Yu-Lin'
'Cai, Shu-Ting'
'Li, Ze-Yan'
'Shen, Yi-Ran'
'Zhang, Zi-Ying'
'Lin, Jia-Yu'
'Ou, Yong-Cong'
'Wu, Jian-Zhong'

_publ_section_title
;
 Synthesis, structure and luminescence of two europium complexes of
 diphenylimidazophenanthrolines
;
_journal_issue 31
_journal_name_full CrystEngComm
_journal_page_first 4235
_journal_page_last 4240
_journal_paper_doi 10.1039/D4CE00440J
_journal_volume 26
_journal_year 2024
_chemical_formula_sum 'C98 H74 Eu2 N8 O14'
_chemical_formula_weight 1891.57
_space_group_crystal_system monoclinic
_space_group_IT_number 14
_space_group_name_Hall '-P 2ybc'
_space_group_name_H-M_alt 'P 1 21/c 1'
_atom_sites_solution_hydrogens geom
_atom_sites_solution_primary iterative
_audit_creation_method SHELXL-2018/3
_audit_update_record
;
2024-04-29 deposited with the CCDC.	2024-07-17 downloaded from the CCDC.
;
_cell_angle_alpha 90
_cell_angle_beta 91.022(2)
_cell_angle_gamma 90
_cell_formula_units_Z 2
_cell_length_a 9.4359(5)
_cell_length_b 17.4013(9)
_cell_length_c 25.6394(14)
_cell_measurement_reflns_used 9885
_cell_measurement_temperature 298(2)
_cell_measurement_theta_max 56.98
_cell_measurement_theta_min 2.67
_cell_volume 4209.2(4)
_computing_cell_refinement 'Bruker SMART'
_computing_data_collection 'Bruker SMART'
_computing_data_reduction 'Bruker SAINT'
_computing_structure_refinement 'SHELXL-2018/3 (Sheldrick, 2018)'
_computing_structure_solution 'SHELXT 2018/2 (Sheldrick, 2018)'
_diffrn_ambient_temperature 298(2)
_diffrn_measured_fraction_theta_full 0.997
_diffrn_measured_fraction_theta_max 0.992
_diffrn_measurement_device_type 'CCD area detector'
_diffrn_measurement_method 'phi and omega scans'
_diffrn_radiation_type MoK\a
_diffrn_radiation_wavelength 0.71073
_diffrn_reflns_av_R_equivalents 0.0712
_diffrn_reflns_av_unetI/netI 0.0535
_diffrn_reflns_Laue_measured_fraction_full 0.997
_diffrn_reflns_Laue_measured_fraction_max 0.992
_diffrn_reflns_limit_h_max 11
_diffrn_reflns_limit_h_min -8
_diffrn_reflns_limit_k_max 21
_diffrn_reflns_limit_k_min -21
_diffrn_reflns_limit_l_max 32
_diffrn_reflns_limit_l_min -30
_diffrn_reflns_number 32581
_diffrn_reflns_point_group_measured_fraction_full 0.997
_diffrn_reflns_point_group_measured_fraction_max 0.992
_diffrn_reflns_theta_full 25.242
_diffrn_reflns_theta_max 26.387
_diffrn_reflns_theta_min 1.414
_exptl_absorpt_coefficient_mu 1.548
_exptl_absorpt_correction_type none
_exptl_crystal_colour yellow
_exptl_crystal_density_diffrn 1.492
_exptl_crystal_description block
_exptl_crystal_F_000 1912
_exptl_crystal_size_max 0.140
_exptl_crystal_size_mid 0.130
_exptl_crystal_size_min 0.120
_refine_diff_density_max 0.870
_refine_diff_density_min -0.705
_refine_diff_density_rms 0.109
_refine_ls_extinction_method none
_refine_ls_goodness_of_fit_ref 1.075
_refine_ls_hydrogen_treatment constr
_refine_ls_matrix_type full
_refine_ls_number_parameters 551
_refine_ls_number_reflns 8547
_refine_ls_number_restraints 0
_refine_ls_restrained_S_all 1.075
_refine_ls_R_factor_all 0.0469
_refine_ls_R_factor_gt 0.0395
_refine_ls_shift/su_max 0.001
_refine_ls_shift/su_mean 0.000
_refine_ls_structure_factor_coef Fsqd
_refine_ls_weighting_details 'w=1/[\s^2^(Fo^2^)+(0.0269P)^2^+11.2156P] where P=(Fo^2^+2Fc^2^)/3'
_refine_ls_weighting_scheme calc
_refine_ls_wR_factor_gt 0.0960
_refine_ls_wR_factor_ref 0.1007
_reflns_Friedel_coverage 0.000
_reflns_number_gt 7460
_reflns_number_total 8547
_reflns_threshold_expression 'I > 2\s(I)'
_cod_data_source_file d4ce00440j2.cif
_cod_data_source_block shelx_CCDC2
_cod_depositor_comments 'Adding full bibliography for 7249065--7249067.cif.'
_cod_original_sg_symbol_H-M 'P 21/c'
_cod_database_code 7249067
_shelx_shelxl_version_number 2018/3
_shelx_space_group_comment
;
The symmetry employed for this shelxl refinement is uniquely defined
by the following loop, which should always be used as a source of
symmetry information in preference to the above space-group names.
They are only intended as comments.
;
_shelx_estimated_absorpt_t_min 0.812
_shelx_estimated_absorpt_t_max 0.836

loop_
_space_group_symop_operation_xyz
'x, y, z'
'-x, y+1/2, -z+1/2'
'-x, -y, -z'
'x, -y-1/2, z-1/2'

loop_
_atom_site_label
_atom_site_type_symbol
_atom_site_fract_x
_atom_site_fract_y
_atom_site_fract_z
_atom_site_U_iso_or_equiv
_atom_site_adp_type
_atom_site_occupancy
_atom_site_site_symmetry_order
_atom_site_calc_flag
_atom_site_refinement_flags_posn
_atom_site_refinement_flags_adp
_atom_site_refinement_flags_occupancy
_atom_site_disorder_assembly
_atom_site_disorder_group
C1 C 0.9578(5) 0.2479(3) 0.41497(18) 0.0356(10) Uani 1 1 d . . . . .
H1 H 1.040899 0.276133 0.412013 0.043 Uiso 1 1 calc R U . . .
C2 C 0.9540(5) 0.1729(3) 0.3950(2) 0.0427(12) Uani 1 1 d . . . . .
H2 H 1.033666 0.152022 0.379513 0.051 Uiso 1 1 calc R U . . .
C3 C 0.8324(5) 0.1308(2) 0.39843(18) 0.0363(10) Uani 1 1 d . . . . .
H3 H 0.827827 0.081511 0.384502 0.044 Uiso 1 1 calc R U . . .
C4 C 0.7133(4) 0.1627(2) 0.42332(16) 0.0266(8) Uani 1 1 d . . . . .
C5 C 0.7269(4) 0.2389(2) 0.44275(15) 0.0253(8) Uani 1 1 d . . . . .
C6 C 0.6112(4) 0.2757(2) 0.47031(15) 0.0231(7) Uani 1 1 d . . . . .
C7 C 0.5269(4) 0.3816(2) 0.51396(18) 0.0334(9) Uani 1 1 d . . . . .
H7 H 0.540980 0.431250 0.526386 0.040 Uiso 1 1 calc R U . . .
C8 C 0.3976(4) 0.3462(2) 0.52369(19) 0.0346(10) Uani 1 1 d . . . . .
H8 H 0.327615 0.372088 0.541767 0.042 Uiso 1 1 calc R U . . .
C9 C 0.3749(4) 0.2723(2) 0.50613(18) 0.0318(9) Uani 1 1 d . . . . .
H9 H 0.289807 0.247145 0.512221 0.038 Uiso 1 1 calc R U . . .
C10 C 0.4840(4) 0.2358(2) 0.47875(15) 0.0259(8) Uani 1 1 d . . . . .
C11 C 0.4721(4) 0.1588(2) 0.45897(16) 0.0270(8) Uani 1 1 d . . . . .
C12 C 0.5814(4) 0.1248(2) 0.43231(15) 0.0262(8) Uani 1 1 d . . . . .
C13 C 0.3973(4) 0.0461(2) 0.44136(15) 0.0260(8) Uani 1 1 d . . . . .
C14 C 0.3046(4) -0.0219(2) 0.44006(15) 0.0254(8) Uani 1 1 d . . . . .
C15 C 0.3457(4) -0.0983(2) 0.43324(16) 0.0292(9) Uani 1 1 d . . . . .
H15 H 0.440119 -0.109455 0.426650 0.035 Uiso 1 1 calc R U . . .
C16 C 0.2485(4) -0.1575(2) 0.43613(17) 0.0317(9) Uani 1 1 d . . . . .
H16 H 0.277608 -0.207893 0.430797 0.038 Uiso 1 1 calc R U . . .
C17 C 0.1076(4) -0.1420(2) 0.44694(16) 0.0289(9) Uani 1 1 d . . . . .
C18 C 0.0640(5) -0.0661(2) 0.45348(17) 0.0321(9) Uani 1 1 d . . . . .
H18 H -0.030314 -0.055177 0.460318 0.039 Uiso 1 1 calc R U . . .
C19 C 0.1614(4) -0.0074(2) 0.44975(16) 0.0272(8) Uani 1 1 d . . . . .
H19 H 0.131301 0.043101 0.453771 0.033 Uiso 1 1 calc R U . . .
C20 C 0.5980(4) -0.0055(2) 0.38794(15) 0.0265(8) Uani 1 1 d . . . . .
C21 C 0.5583(6) -0.0096(3) 0.33617(19) 0.0472(12) Uani 1 1 d . . . . .
H21 H 0.492380 0.024611 0.322052 0.057 Uiso 1 1 calc R U . . .
C22 C 0.6190(7) -0.0663(4) 0.3053(2) 0.0657(18) Uani 1 1 d . . . . .
H22 H 0.593993 -0.069923 0.270129 0.079 Uiso 1 1 calc R U . . .
C23 C 0.7165(6) -0.1174(4) 0.3268(2) 0.0581(15) Uani 1 1 d . . . . .
H23 H 0.756379 -0.155231 0.306048 0.070 Uiso 1 1 calc R U . . .
C24 C 0.7539(5) -0.1122(3) 0.3779(2) 0.0424(11) Uani 1 1 d . . . . .
H24 H 0.820077 -0.146365 0.391991 0.051 Uiso 1 1 calc R U . . .
C25 C 0.6948(4) -0.0569(2) 0.40917(17) 0.0313(9) Uani 1 1 d . . . . .
H25 H 0.719925 -0.054112 0.444361 0.038 Uiso 1 1 calc R U . . .
C26 C 0.7110(5) 0.4618(3) 0.37556(17) 0.0326(9) Uani 1 1 d . . . . .
C27 C 0.6273(6) 0.4771(4) 0.32529(19) 0.0527(14) Uani 1 1 d . . . . .
H27A H 0.550822 0.439956 0.322786 0.063 Uiso 1 1 calc R U . . .
H27B H 0.584578 0.527643 0.327718 0.063 Uiso 1 1 calc R U . . .
C28 C 0.7094(6) 0.4736(4) 0.27608(19) 0.0494(13) Uani 1 1 d . . . . .
C29 C 0.7638(10) 0.4063(5) 0.2587(3) 0.091(3) Uani 1 1 d . . . . .
H29 H 0.746512 0.360463 0.276093 0.109 Uiso 1 1 calc R U . . .
C30 C 0.8489(12) 0.4075(6) 0.2125(3) 0.112(4) Uani 1 1 d . . . . .
H30 H 0.889853 0.362225 0.200635 0.134 Uiso 1 1 calc R U . . .
C31 C 0.8692(9) 0.4727(7) 0.1867(3) 0.099(3) Uani 1 1 d . . . . .
H31 H 0.923695 0.472554 0.156797 0.118 Uiso 1 1 calc R U . . .
C32 C 0.8119(9) 0.5392(6) 0.2033(3) 0.091(3) Uani 1 1 d . . . . .
H32 H 0.825111 0.584332 0.184627 0.110 Uiso 1 1 calc R U . . .
C33 C 0.7331(8) 0.5396(4) 0.2484(2) 0.0709(18) Uani 1 1 d . . . . .
H33 H 0.695395 0.585720 0.260176 0.085 Uiso 1 1 calc R U . . .
C34 C 0.9933(4) 0.6121(2) 0.43193(17) 0.0300(9) Uani 1 1 d . . . . .
C35 C 0.9323(6) 0.6374(3) 0.37935(19) 0.0466(12) Uani 1 1 d . . . . .
H35A H 0.854652 0.603729 0.369186 0.056 Uiso 1 1 calc R U . . .
H35B H 0.895529 0.689246 0.382062 0.056 Uiso 1 1 calc R U . . .
C36 C 1.0452(7) 0.6348(3) 0.3386(2) 0.0582(15) Uani 1 1 d . . . . .
C37 C 1.0624(8) 0.5708(4) 0.3078(3) 0.0710(18) Uani 1 1 d . . . . .
H37 H 1.001810 0.529247 0.312225 0.085 Uiso 1 1 calc R U . . .
C38 C 1.1646(10) 0.5660(5) 0.2713(4) 0.096(3) Uani 1 1 d . . . . .
H38 H 1.175396 0.521512 0.251680 0.115 Uiso 1 1 calc R U . . .
C39 C 1.2511(12) 0.6280(7) 0.2642(3) 0.118(4) Uani 1 1 d . . . . .
H39 H 1.320879 0.625851 0.239045 0.142 Uiso 1 1 calc R U . . .
C40 C 1.2367(13) 0.6926(6) 0.2932(4) 0.137(5) Uani 1 1 d . . . . .
H40 H 1.297342 0.734126 0.288728 0.165 Uiso 1 1 calc R U . . .
C41 C 1.1291(11) 0.6960(5) 0.3301(3) 0.108(3) Uani 1 1 d . . . . .
H41 H 1.115415 0.740999 0.348955 0.129 Uiso 1 1 calc R U . . .
C42 C 0.7961(4) 0.5560(2) 0.56249(16) 0.0279(8) Uani 1 1 d . . . . .
C43 C 0.6948(5) 0.5678(3) 0.60774(19) 0.0418(11) Uani 1 1 d . . . . .
H43A H 0.599636 0.573713 0.593316 0.050 Uiso 1 1 calc R U . . .
H43B H 0.695537 0.521515 0.628802 0.050 Uiso 1 1 calc R U . . .
C44 C 0.7252(5) 0.6357(3) 0.64337(18) 0.0385(10) Uani 1 1 d . . . . .
C45 C 0.6258(8) 0.6935(4) 0.6492(2) 0.0654(17) Uani 1 1 d . . . . .
H45 H 0.540543 0.692407 0.630482 0.078 Uiso 1 1 calc R U . . .
C46 C 0.6567(11) 0.7545(4) 0.6845(3) 0.094(3) Uani 1 1 d . . . . .
H46 H 0.590518 0.793376 0.689137 0.113 Uiso 1 1 calc R U . . .
C47 C 0.7821(11) 0.7566(4) 0.7116(3) 0.086(2) Uani 1 1 d . . . . .
H47 H 0.801149 0.797061 0.734380 0.104 Uiso 1 1 calc R U . . .
C48 C 0.8781(8) 0.7007(4) 0.7058(2) 0.0649(17) Uani 1 1 d . . . . .
H48 H 0.963698 0.702767 0.724292 0.078 Uiso 1 1 calc R U . . .
C49 C 0.8507(6) 0.6402(3) 0.67245(19) 0.0469(12) Uani 1 1 d . . . . .
H49 H 0.917811 0.601376 0.669327 0.056 Uiso 1 1 calc R U . . .
Eu1 Eu 0.86042(2) 0.42454(2) 0.46763(2) 0.02250(7) Uani 1 1 d . . . . .
N1 N 0.8478(3) 0.28037(19) 0.43794(13) 0.0271(7) Uani 1 1 d . . . . .
N2 N 0.6314(3) 0.34872(18) 0.48804(13) 0.0267(7) Uani 1 1 d . . . . .
N3 N 0.5326(3) 0.05111(19) 0.42058(13) 0.0262(7) Uani 1 1 d . . . . .
N4 N 0.3599(3) 0.1103(2) 0.46437(13) 0.0280(7) Uani 1 1 d . . . . .
O1 O 0.6621(3) 0.48533(18) 0.41761(12) 0.0352(7) Uani 1 1 d . . . . .
O2 O 0.8244(4) 0.42387(19) 0.37372(12) 0.0395(7) Uani 1 1 d . . . . .
O3 O 1.0769(3) 0.65609(16) 0.45611(11) 0.0317(6) Uani 1 1 d . . . . .
O4 O 0.9592(3) 0.54791(16) 0.45084(11) 0.0288(6) Uani 1 1 d . . . . .
O5 O 0.7606(3) 0.50239(16) 0.53203(11) 0.0290(6) Uani 1 1 d . . . . .
O6 O 0.9041(3) 0.59734(16) 0.55880(11) 0.0281(6) Uani 1 1 d . . . . .
OH O 0.0064(3) -0.19739(17) 0.45133(14) 0.0389(7) Uani 1 1 d . . . . .
HH H 0.043974 -0.239889 0.451050 0.058 Uiso 1 1 calc R U . . .

loop_
_atom_site_aniso_label
_atom_site_aniso_U_11
_atom_site_aniso_U_22
_atom_site_aniso_U_33
_atom_site_aniso_U_23
_atom_site_aniso_U_13
_atom_site_aniso_U_12
C1 0.031(2) 0.030(2) 0.046(3) -0.0081(19) 0.0138(19) -0.0064(18)
C2 0.040(3) 0.032(2) 0.057(3) -0.013(2) 0.021(2) -0.006(2)
C3 0.040(2) 0.023(2) 0.047(3) -0.0094(18) 0.015(2) -0.0051(18)
C4 0.025(2) 0.0218(19) 0.033(2) -0.0031(16) 0.0037(16) -0.0021(15)
C5 0.0232(19) 0.0240(19) 0.029(2) -0.0001(15) 0.0016(15) -0.0040(15)
C6 0.0200(18) 0.0219(18) 0.0274(19) 0.0004(15) 0.0012(14) 0.0000(15)
C7 0.030(2) 0.023(2) 0.048(3) -0.0060(18) 0.0071(19) -0.0038(17)
C8 0.025(2) 0.027(2) 0.052(3) -0.0077(19) 0.0114(19) 0.0000(17)
C9 0.023(2) 0.023(2) 0.049(3) -0.0005(18) 0.0056(18) -0.0032(16)
C10 0.0233(19) 0.0216(19) 0.033(2) -0.0010(16) 0.0024(16) -0.0005(15)
C11 0.025(2) 0.025(2) 0.032(2) -0.0018(16) 0.0004(16) -0.0041(15)
C12 0.028(2) 0.0211(19) 0.029(2) -0.0044(15) 0.0023(16) -0.0031(15)
C13 0.025(2) 0.0235(19) 0.029(2) 0.0005(16) 0.0007(16) -0.0025(16)
C14 0.026(2) 0.0219(19) 0.028(2) -0.0009(15) 0.0009(15) -0.0049(15)
C15 0.027(2) 0.024(2) 0.036(2) 0.0022(17) -0.0001(17) -0.0024(16)
C16 0.031(2) 0.0199(19) 0.044(2) 0.0009(17) -0.0022(18) 0.0004(16)
C17 0.031(2) 0.023(2) 0.032(2) 0.0011(16) 0.0006(17) -0.0095(16)
C18 0.027(2) 0.028(2) 0.042(2) -0.0032(18) 0.0055(18) -0.0036(17)
C19 0.026(2) 0.0210(19) 0.034(2) -0.0044(16) 0.0011(16) -0.0031(15)
C20 0.025(2) 0.025(2) 0.030(2) -0.0063(16) 0.0063(16) -0.0087(16)
C21 0.049(3) 0.058(3) 0.035(3) -0.003(2) -0.003(2) 0.004(2)
C22 0.077(4) 0.086(5) 0.034(3) -0.024(3) -0.003(3) 0.009(4)
C23 0.052(3) 0.059(4) 0.063(4) -0.033(3) 0.009(3) 0.001(3)
C24 0.034(2) 0.036(3) 0.058(3) -0.011(2) 0.007(2) 0.003(2)
C25 0.027(2) 0.033(2) 0.033(2) -0.0040(17) 0.0014(17) -0.0031(17)
C26 0.031(2) 0.032(2) 0.035(2) 0.0051(18) -0.0012(18) -0.0070(18)
C27 0.043(3) 0.078(4) 0.037(3) 0.012(3) -0.003(2) 0.000(3)
C28 0.043(3) 0.071(4) 0.033(2) 0.005(2) -0.007(2) -0.005(3)
C29 0.153(8) 0.076(5) 0.043(4) 0.002(3) 0.008(4) 0.015(5)
C30 0.156(9) 0.118(8) 0.061(5) -0.016(5) 0.001(5) 0.064(7)
C31 0.084(5) 0.174(10) 0.038(3) 0.017(5) 0.013(3) 0.038(6)
C32 0.094(6) 0.124(7) 0.058(4) 0.012(4) 0.023(4) -0.014(5)
C33 0.089(5) 0.072(4) 0.053(3) 0.013(3) 0.017(3) -0.015(4)
C34 0.031(2) 0.023(2) 0.037(2) 0.0022(17) 0.0066(17) -0.0024(16)
C35 0.059(3) 0.036(3) 0.044(3) 0.009(2) -0.013(2) -0.012(2)
C36 0.089(4) 0.049(3) 0.036(3) 0.002(2) -0.002(3) -0.015(3)
C37 0.073(5) 0.062(4) 0.079(5) -0.018(3) 0.000(4) 0.000(3)
C38 0.104(7) 0.095(6) 0.088(6) -0.030(5) 0.003(5) -0.004(5)
C39 0.141(9) 0.149(9) 0.066(5) -0.020(6) 0.047(5) -0.034(8)
C40 0.190(12) 0.120(8) 0.104(7) -0.009(6) 0.071(8) -0.074(8)
C41 0.156(9) 0.092(6) 0.076(5) -0.010(4) 0.051(5) -0.060(6)
C42 0.023(2) 0.028(2) 0.033(2) -0.0033(16) 0.0018(16) 0.0029(16)
C43 0.029(2) 0.055(3) 0.042(3) -0.014(2) 0.014(2) -0.011(2)
C44 0.039(3) 0.042(3) 0.034(2) -0.002(2) 0.0160(19) 0.002(2)
C45 0.079(4) 0.070(4) 0.048(3) -0.003(3) 0.012(3) 0.025(3)
C46 0.147(8) 0.054(4) 0.082(5) -0.007(4) 0.029(5) 0.042(5)
C47 0.139(8) 0.065(5) 0.056(4) -0.020(3) -0.006(4) -0.001(5)
C48 0.092(5) 0.066(4) 0.036(3) -0.008(3) 0.011(3) -0.024(4)
C49 0.054(3) 0.051(3) 0.036(3) -0.006(2) 0.008(2) -0.010(2)
Eu1 0.02003(11) 0.01996(11) 0.02758(11) -0.00242(8) 0.00258(7) -0.00344(7)
N1 0.0260(17) 0.0227(17) 0.0329(18) -0.0031(14) 0.0063(14) -0.0031(13)
N2 0.0245(17) 0.0198(16) 0.0358(18) -0.0037(14) 0.0017(14) -0.0007(13)
N3 0.0272(17) 0.0201(16) 0.0314(17) -0.0038(13) 0.0039(14) -0.0038(13)
N4 0.0269(18) 0.0231(17) 0.0342(18) -0.0037(14) 0.0035(14) -0.0043(13)
O1 0.0291(15) 0.0420(18) 0.0346(16) -0.0010(13) -0.0005(12) -0.0012(13)
O2 0.0428(19) 0.0444(19) 0.0313(16) -0.0035(14) -0.0001(13) 0.0080(15)
O3 0.0321(15) 0.0245(14) 0.0384(16) 0.0012(12) -0.0014(12) -0.0079(12)
O4 0.0279(15) 0.0237(14) 0.0348(15) 0.0008(12) 0.0037(12) -0.0028(11)
O5 0.0236(14) 0.0262(15) 0.0372(15) -0.0082(12) 0.0033(12) -0.0050(11)
O6 0.0214(14) 0.0255(14) 0.0376(15) -0.0070(12) 0.0061(11) -0.0035(11)
OH 0.0289(16) 0.0241(15) 0.064(2) -0.0003(15) 0.0043(15) -0.0060(12)

loop_
_atom_type_symbol
_atom_type_description
_atom_type_scat_dispersion_real
_atom_type_scat_dispersion_imag
_atom_type_scat_source
C C 0.0033 0.0016 'International Tables Vol C Tables 4.2.6.8 and 6.1.1.4'
H H 0.0000 0.0000 'International Tables Vol C Tables 4.2.6.8 and 6.1.1.4'
Eu Eu -0.1578 3.6682 'International Tables Vol C Tables 4.2.6.8 and 6.1.1.4'
N N 0.0061 0.0033 'International Tables Vol C Tables 4.2.6.8 and 6.1.1.4'
O O 0.0106 0.0060 'International Tables Vol C Tables 4.2.6.8 and 6.1.1.4'

loop_
_geom_angle_atom_site_label_1
_geom_angle_atom_site_label_2
_geom_angle_atom_site_label_3
_geom_angle
_geom_angle_site_symmetry_1
_geom_angle_site_symmetry_3
_geom_angle_publ_flag
N1 C1 C2 122.9(4) . . ?
N1 C1 H1 118.5 . . ?
C2 C1 H1 118.5 . . ?
C3 C2 C1 119.4(4) . . ?
C3 C2 H2 120.3 . . ?
C1 C2 H2 120.3 . . ?
C2 C3 C4 119.6(4) . . ?
C2 C3 H3 120.2 . . ?
C4 C3 H3 120.2 . . ?
C3 C4 C5 117.1(4) . . ?
C3 C4 C12 126.3(4) . . ?
C5 C4 C12 116.5(3) . . ?
N1 C5 C4 122.3(3) . . ?
N1 C5 C6 116.6(3) . . ?
C4 C5 C6 121.1(3) . . ?
N2 C6 C10 121.6(3) . . ?
N2 C6 C5 118.0(3) . . ?
C10 C6 C5 120.4(3) . . ?
N2 C7 C8 124.0(4) . . ?
N2 C7 H7 118.0 . . ?
C8 C7 H7 118.0 . . ?
C9 C8 C7 119.0(4) . . ?
C9 C8 H8 120.5 . . ?
C7 C8 H8 120.5 . . ?
C8 C9 C10 118.2(4) . . ?
C8 C9 H9 120.9 . . ?
C10 C9 H9 120.9 . . ?
C6 C10 C9 119.2(4) . . ?
C6 C10 C11 117.9(3) . . ?
C9 C10 C11 122.9(4) . . ?
N4 C11 C12 111.9(3) . . ?
N4 C11 C10 126.7(4) . . ?
C12 C11 C10 121.4(3) . . ?
C11 C12 N3 104.8(3) . . ?
C11 C12 C4 122.8(4) . . ?
N3 C12 C4 132.4(4) . . ?
N4 C13 N3 111.9(3) . . ?
N4 C13 C14 121.9(4) . . ?
N3 C13 C14 126.1(4) . . ?
C15 C14 C19 117.7(4) . . ?
C15 C14 C13 127.0(4) . . ?
C19 C14 C13 115.2(3) . . ?
C16 C15 C14 121.1(4) . . ?
C16 C15 H15 119.5 . . ?
C14 C15 H15 119.5 . . ?
C15 C16 C17 120.3(4) . . ?
C15 C16 H16 119.8 . . ?
C17 C16 H16 119.8 . . ?
OH C17 C16 123.7(4) . . ?
OH C17 C18 116.8(4) . . ?
C16 C17 C18 119.5(4) . . ?
C19 C18 C17 119.7(4) . . ?
C19 C18 H18 120.2 . . ?
C17 C18 H18 120.2 . . ?
C18 C19 C14 121.7(4) . . ?
C18 C19 H19 119.2 . . ?
C14 C19 H19 119.2 . . ?
C21 C20 C25 120.8(4) . . ?
C21 C20 N3 119.0(4) . . ?
C25 C20 N3 120.1(4) . . ?
C20 C21 C22 118.5(5) . . ?
C20 C21 H21 120.7 . . ?
C22 C21 H21 120.7 . . ?
C23 C22 C21 120.3(5) . . ?
C23 C22 H22 119.9 . . ?
C21 C22 H22 119.9 . . ?
C24 C23 C22 120.1(5) . . ?
C24 C23 H23 119.9 . . ?
C22 C23 H23 119.9 . . ?
C23 C24 C25 120.6(5) . . ?
C23 C24 H24 119.7 . . ?
C25 C24 H24 119.7 . . ?
C24 C25 C20 119.6(4) . . ?
C24 C25 H25 120.2 . . ?
C20 C25 H25 120.2 . . ?
O1 C26 O2 122.1(4) . . ?
O1 C26 C27 118.7(4) . . ?
O2 C26 C27 119.2(4) . . ?
O1 C26 Eu1 62.4(2) . . ?
O2 C26 Eu1 59.7(2) . . ?
C27 C26 Eu1 176.6(4) . . ?
C28 C27 C26 116.0(4) . . ?
C28 C27 H27A 108.3 . . ?
C26 C27 H27A 108.3 . . ?
C28 C27 H27B 108.3 . . ?
C26 C27 H27B 108.3 . . ?
H27A C27 H27B 107.4 . . ?
C29 C28 C33 119.1(6) . . ?
C29 C28 C27 121.2(6) . . ?
C33 C28 C27 119.7(6) . . ?
C28 C29 C30 118.5(7) . . ?
C28 C29 H29 120.8 . . ?
C30 C29 H29 120.8 . . ?
C31 C30 C29 120.5(8) . . ?
C31 C30 H30 119.8 . . ?
C29 C30 H30 119.8 . . ?
C30 C31 C32 120.8(7) . . ?
C30 C31 H31 119.6 . . ?
C32 C31 H31 119.6 . . ?
C31 C32 C33 119.5(8) . . ?
C31 C32 H32 120.2 . . ?
C33 C32 H32 120.2 . . ?
C28 C33 C32 121.5(7) . . ?
C28 C33 H33 119.3 . . ?
C32 C33 H33 119.3 . . ?
O3 C34 O4 120.8(4) . . ?
O3 C34 C35 119.1(4) . . ?
O4 C34 C35 120.1(4) . . ?
O3 C34 Eu1 54.8(2) . 3_766 ?
O4 C34 Eu1 66.1(2) . 3_766 ?
C35 C34 Eu1 173.4(3) . 3_766 ?
C36 C35 C34 110.2(4) . . ?
C36 C35 H35A 109.6 . . ?
C34 C35 H35A 109.6 . . ?
C36 C35 H35B 109.6 . . ?
C34 C35 H35B 109.6 . . ?
H35A C35 H35B 108.1 . . ?
C41 C36 C37 118.1(7) . . ?
C41 C36 C35 120.9(6) . . ?
C37 C36 C35 120.9(6) . . ?
C38 C37 C36 122.5(7) . . ?
C38 C37 H37 118.7 . . ?
C36 C37 H37 118.7 . . ?
C37 C38 C39 118.5(8) . . ?
C37 C38 H38 120.8 . . ?
C39 C38 H38 120.8 . . ?
C40 C39 C38 120.9(8) . . ?
C40 C39 H39 119.5 . . ?
C38 C39 H39 119.5 . . ?
C39 C40 C41 119.1(9) . . ?
C39 C40 H40 120.4 . . ?
C41 C40 H40 120.4 . . ?
C36 C41 C40 120.7(8) . . ?
C36 C41 H41 119.6 . . ?
C40 C41 H41 119.6 . . ?
O6 C42 O5 125.9(4) . . ?
O6 C42 C43 120.0(4) . . ?
O5 C42 C43 114.0(4) . . ?
C44 C43 C42 116.5(4) . . ?
C44 C43 H43A 108.2 . . ?
C42 C43 H43A 108.2 . . ?
C44 C43 H43B 108.2 . . ?
C42 C43 H43B 108.2 . . ?
H43A C43 H43B 107.3 . . ?
C45 C44 C49 118.2(5) . . ?
C45 C44 C43 120.6(5) . . ?
C49 C44 C43 121.2(4) . . ?
C44 C45 C46 118.7(7) . . ?
C44 C45 H45 120.7 . . ?
C46 C45 H45 120.7 . . ?
C47 C46 C45 120.8(7) . . ?
C47 C46 H46 119.6 . . ?
C45 C46 H46 119.6 . . ?
C48 C47 C46 120.4(7) . . ?
C48 C47 H47 119.8 . . ?
C46 C47 H47 119.8 . . ?
C47 C48 C49 120.3(7) . . ?
C47 C48 H48 119.8 . . ?
C49 C48 H48 119.8 . . ?
C48 C49 C44 121.6(6) . . ?
C48 C49 H49 119.2 . . ?
C44 C49 H49 119.2 . . ?
O5 Eu1 O6 133.27(9) . 3_766 ?
O5 Eu1 O4 76.71(9) . . ?
O6 Eu1 O4 73.78(10) 3_766 . ?
O5 Eu1 O2 130.59(11) . . ?
O6 Eu1 O2 80.23(11) 3_766 . ?
O4 Eu1 O2 82.72(11) . . ?
O5 Eu1 O3 82.20(10) . 3_766 ?
O6 Eu1 O3 85.55(10) 3_766 3_766 ?
O4 Eu1 O3 124.46(10) . 3_766 ?
O2 Eu1 O3 144.14(10) . 3_766 ?
O5 Eu1 O1 79.02(10) . . ?
O6 Eu1 O1 128.53(10) 3_766 . ?
O4 Eu1 O1 79.44(10) . . ?
O2 Eu1 O1 53.07(10) . . ?
O3 Eu1 O1 144.85(10) 3_766 . ?
O5 Eu1 N2 78.78(10) . . ?
O6 Eu1 N2 140.02(10) 3_766 . ?
O4 Eu1 N2 145.59(10) . . ?
O2 Eu1 N2 95.48(11) . . ?
O3 Eu1 N2 74.93(10) 3_766 . ?
O1 Eu1 N2 72.44(10) . . ?
O5 Eu1 N1 137.70(10) . . ?
O6 Eu1 N1 78.52(9) 3_766 . ?
O4 Eu1 N1 145.58(10) . . ?
O2 Eu1 N1 72.70(11) . . ?
O3 Eu1 N1 72.27(10) 3_766 . ?
O1 Eu1 N1 103.14(11) . . ?
N2 Eu1 N1 62.51(10) . . ?
O5 Eu1 O4 67.04(9) . 3_766 ?
O6 Eu1 O4 70.73(9) 3_766 3_766 ?
O4 Eu1 O4 74.82(10) . 3_766 ?
O2 Eu1 O4 147.14(10) . 3_766 ?
O3 Eu1 O4 49.66(9) 3_766 3_766 ?
O1 Eu1 O4 141.07(9) . 3_766 ?
N2 Eu1 O4 116.60(9) . 3_766 ?
N1 Eu1 O4 114.64(10) . 3_766 ?
O5 Eu1 C26 104.88(12) . . ?
O6 Eu1 C26 104.88(11) 3_766 . ?
O4 Eu1 C26 80.32(11) . . ?
O2 Eu1 C26 26.63(12) . . ?
O3 Eu1 C26 155.19(11) 3_766 . ?
O1 Eu1 C26 26.45(11) . . ?
N2 Eu1 C26 83.07(11) . . ?
N1 Eu1 C26 87.56(12) . . ?
O4 Eu1 C26 155.00(11) 3_766 . ?
O5 Eu1 C34 72.53(11) . 3_766 ?
O6 Eu1 C34 77.85(11) 3_766 3_766 ?
O4 Eu1 C34 99.96(11) . 3_766 ?
O2 Eu1 C34 156.14(11) . 3_766 ?
O3 Eu1 C34 24.54(10) 3_766 3_766 ?
O1 Eu1 C34 150.79(11) . 3_766 ?
N2 Eu1 C34 95.27(11) . 3_766 ?
N1 Eu1 C34 93.69(11) . 3_766 ?
O4 Eu1 C34 25.14(10) 3_766 3_766 ?
C26 Eu1 C34 177.19(12) . 3_766 ?
O5 Eu1 Eu1 66.65(7) . 3_766 ?
O6 Eu1 Eu1 67.35(7) 3_766 3_766 ?
O4 Eu1 Eu1 40.26(7) . 3_766 ?
O2 Eu1 Eu1 119.21(8) . 3_766 ?
O3 Eu1 Eu1 84.21(6) 3_766 3_766 ?
O1 Eu1 Eu1 114.40(7) . 3_766 ?
N2 Eu1 Eu1 141.69(7) . 3_766 ?
N1 Eu1 Eu1 139.82(7) . 3_766 ?
O4 Eu1 Eu1 34.56(6) 3_766 3_766 ?
C26 Eu1 Eu1 120.53(9) . 3_766 ?
C34 Eu1 Eu1 59.70(8) 3_766 3_766 ?
C1 N1 C5 118.6(3) . . ?
C1 N1 Eu1 120.3(3) . . ?
C5 N1 Eu1 121.1(2) . . ?
C7 N2 C6 117.9(3) . . ?
C7 N2 Eu1 120.7(3) . . ?
C6 N2 Eu1 121.3(2) . . ?
C12 N3 C13 106.0(3) . . ?
C12 N3 C20 127.7(3) . . ?
C13 N3 C20 125.8(3) . . ?
C13 N4 C11 105.4(3) . . ?
C26 O1 Eu1 91.1(3) . . ?
C26 O2 Eu1 93.7(3) . . ?
C34 O3 Eu1 100.6(2) . 3_766 ?
C34 O4 Eu1 166.0(3) . . ?
C34 O4 Eu1 88.8(2) . 3_766 ?
Eu1 O4 Eu1 105.18(10) . 3_766 ?
C42 O5 Eu1 139.4(2) . . ?
C42 O6 Eu1 134.3(3) . 3_766 ?
C17 OH HH 109.5 . . ?

loop_
_geom_bond_atom_site_label_1
_geom_bond_atom_site_label_2
_geom_bond_distance
_geom_bond_site_symmetry_2
_geom_bond_publ_flag
C1 N1 1.328(5) . ?
C1 C2 1.402(6) . ?
C1 H1 0.9300 . ?
C2 C3 1.366(6) . ?
C2 H2 0.9300 . ?
C3 C4 1.415(6) . ?
C3 H3 0.9300 . ?
C4 C5 1.422(5) . ?
C4 C12 1.431(5) . ?
C5 N1 1.358(5) . ?
C5 C6 1.459(5) . ?
C6 N2 1.362(5) . ?
C6 C10 1.406(5) . ?
C7 N2 1.328(5) . ?
C7 C8 1.393(6) . ?
C7 H7 0.9300 . ?
C8 C9 1.378(6) . ?
C8 H8 0.9300 . ?
C9 C10 1.407(6) . ?
C9 H9 0.9300 . ?
C10 C11 1.437(5) . ?
C11 N4 1.363(5) . ?
C11 C12 1.380(6) . ?
C12 N3 1.393(5) . ?
C13 N4 1.315(5) . ?
C13 N3 1.395(5) . ?
C13 C14 1.472(5) . ?
C14 C15 1.396(6) . ?
C14 C19 1.401(6) . ?
C15 C16 1.383(6) . ?
C15 H15 0.9300 . ?
C16 C17 1.389(6) . ?
C16 H16 0.9300 . ?
C17 OH 1.362(5) . ?
C17 C18 1.394(6) . ?
C18 C19 1.379(6) . ?
C18 H18 0.9300 . ?
C19 H19 0.9300 . ?
C20 C21 1.375(6) . ?
C20 C25 1.383(6) . ?
C20 N3 1.439(5) . ?
C21 C22 1.395(8) . ?
C21 H21 0.9300 . ?
C22 C23 1.386(9) . ?
C22 H22 0.9300 . ?
C23 C24 1.354(8) . ?
C23 H23 0.9300 . ?
C24 C25 1.377(6) . ?
C24 H24 0.9300 . ?
C25 H25 0.9300 . ?
C26 O1 1.249(5) . ?
C26 O2 1.259(5) . ?
C26 C27 1.523(6) . ?
C26 Eu1 2.804(4) . ?
C27 C28 1.493(7) . ?
C27 H27A 0.9700 . ?
C27 H27B 0.9700 . ?
C28 C29 1.358(9) . ?
C28 C33 1.370(8) . ?
C29 C30 1.443(11) . ?
C29 H29 0.9300 . ?
C30 C31 1.330(13) . ?
C30 H30 0.9300 . ?
C31 C32 1.349(12) . ?
C31 H31 0.9300 . ?
C32 C33 1.387(9) . ?
C32 H32 0.9300 . ?
C33 H33 0.9300 . ?
C34 O3 1.255(5) . ?
C34 O4 1.262(5) . ?
C34 C35 1.521(6) . ?
C34 Eu1 2.969(4) 3_766 ?
C35 C36 1.506(8) . ?
C35 H35A 0.9700 . ?
C35 H35B 0.9700 . ?
C36 C41 1.347(9) . ?
C36 C37 1.376(8) . ?
C37 C38 1.358(11) . ?
C37 H37 0.9300 . ?
C38 C39 1.368(13) . ?
C38 H38 0.9300 . ?
C39 C40 1.357(13) . ?
C39 H39 0.9300 . ?
C40 C41 1.401(12) . ?
C40 H40 0.9300 . ?
C41 H41 0.9300 . ?
C42 O6 1.252(5) . ?
C42 O5 1.258(5) . ?
C42 C43 1.531(6) . ?
C43 C44 1.517(7) . ?
C43 H43A 0.9700 . ?
C43 H43B 0.9700 . ?
C44 C45 1.386(7) . ?
C44 C49 1.390(7) . ?
C45 C46 1.421(10) . ?
C45 H45 0.9300 . ?
C46 C47 1.363(12) . ?
C46 H46 0.9300 . ?
C47 C48 1.339(11) . ?
C47 H47 0.9300 . ?
C48 C49 1.378(8) . ?
C48 H48 0.9300 . ?
C49 H49 0.9300 . ?
Eu1 O5 2.346(3) . ?
Eu1 O6 2.365(3) 3_766 ?
Eu1 O4 2.383(3) . ?
Eu1 O2 2.426(3) . ?
Eu1 O3 2.470(3) 3_766 ?
Eu1 O1 2.486(3) . ?
Eu1 N2 2.593(3) . ?
Eu1 N1 2.624(3) . ?
Eu1 O4 2.715(3) 3_766 ?
Eu1 Eu1 4.0540(4) 3_766 ?
OH HH 0.8200 . ?

loop_
_geom_torsion_atom_site_label_1
_geom_torsion_atom_site_label_2
_geom_torsion_atom_site_label_3
_geom_torsion_atom_site_label_4
_geom_torsion
_geom_torsion_site_symmetry_1
_geom_torsion_site_symmetry_2
_geom_torsion_site_symmetry_3
_geom_torsion_site_symmetry_4
_geom_torsion_publ_flag
N1 C1 C2 C3 0.7(8) . . . . ?
C1 C2 C3 C4 -1.7(8) . . . . ?
C2 C3 C4 C5 1.3(7) . . . . ?
C2 C3 C4 C12 -176.7(5) . . . . ?
C3 C4 C5 N1 0.1(6) . . . . ?
C12 C4 C5 N1 178.3(4) . . . . ?
C3 C4 C5 C6 -178.2(4) . . . . ?
C12 C4 C5 C6 0.0(6) . . . . ?
N1 C5 C6 N2 1.3(5) . . . . ?
C4 C5 C6 N2 179.8(4) . . . . ?
N1 C5 C6 C10 -177.6(4) . . . . ?
C4 C5 C6 C10 0.8(6) . . . . ?
N2 C7 C8 C9 0.7(7) . . . . ?
C7 C8 C9 C10 -0.3(7) . . . . ?
N2 C6 C10 C9 0.1(6) . . . . ?
C5 C6 C10 C9 179.0(4) . . . . ?
N2 C6 C10 C11 -179.6(4) . . . . ?
C5 C6 C10 C11 -0.6(6) . . . . ?
C8 C9 C10 C6 0.0(6) . . . . ?
C8 C9 C10 C11 179.6(4) . . . . ?
C6 C10 C11 N4 178.1(4) . . . . ?
C9 C10 C11 N4 -1.6(7) . . . . ?
C6 C10 C11 C12 -0.3(6) . . . . ?
C9 C10 C11 C12 -179.9(4) . . . . ?
N4 C11 C12 N3 0.2(5) . . . . ?
C10 C11 C12 N3 178.8(4) . . . . ?
N4 C11 C12 C4 -177.5(4) . . . . ?
C10 C11 C12 C4 1.1(6) . . . . ?
C3 C4 C12 C11 177.1(4) . . . . ?
C5 C4 C12 C11 -0.9(6) . . . . ?
C3 C4 C12 N3 0.1(8) . . . . ?
C5 C4 C12 N3 -177.9(4) . . . . ?
N4 C13 C14 C15 -157.0(4) . . . . ?
N3 C13 C14 C15 21.3(7) . . . . ?
N4 C13 C14 C19 19.1(6) . . . . ?
N3 C13 C14 C19 -162.6(4) . . . . ?
C19 C14 C15 C16 -0.2(6) . . . . ?
C13 C14 C15 C16 175.8(4) . . . . ?
C14 C15 C16 C17 -1.3(7) . . . . ?
C15 C16 C17 OH -178.8(4) . . . . ?
C15 C16 C17 C18 1.7(7) . . . . ?
OH C17 C18 C19 179.7(4) . . . . ?
C16 C17 C18 C19 -0.8(7) . . . . ?
C17 C18 C19 C14 -0.7(7) . . . . ?
C15 C14 C19 C18 1.2(6) . . . . ?
C13 C14 C19 C18 -175.3(4) . . . . ?
C25 C20 C21 C22 -0.7(8) . . . . ?
N3 C20 C21 C22 -178.0(5) . . . . ?
C20 C21 C22 C23 0.4(9) . . . . ?
C21 C22 C23 C24 -0.3(10) . . . . ?
C22 C23 C24 C25 0.6(9) . . . . ?
C23 C24 C25 C20 -0.9(7) . . . . ?
C21 C20 C25 C24 1.0(7) . . . . ?
N3 C20 C25 C24 178.2(4) . . . . ?
O1 C26 C27 C28 159.2(5) . . . . ?
O2 C26 C27 C28 -23.1(7) . . . . ?
C26 C27 C28 C29 67.6(8) . . . . ?
C26 C27 C28 C33 -111.0(6) . . . . ?
C33 C28 C29 C30 2.2(12) . . . . ?
C27 C28 C29 C30 -176.5(7) . . . . ?
C28 C29 C30 C31 -2.3(14) . . . . ?
C29 C30 C31 C32 0.5(15) . . . . ?
C30 C31 C32 C33 1.3(14) . . . . ?
C29 C28 C33 C32 -0.4(11) . . . . ?
C27 C28 C33 C32 178.3(6) . . . . ?
C31 C32 C33 C28 -1.4(12) . . . . ?
O3 C34 C35 C36 72.0(5) . . . . ?
O4 C34 C35 C36 -108.3(5) . . . . ?
C34 C35 C36 C41 -88.6(8) . . . . ?
C34 C35 C36 C37 93.5(7) . . . . ?
C41 C36 C37 C38 3.2(12) . . . . ?
C35 C36 C37 C38 -178.9(7) . . . . ?
C36 C37 C38 C39 -1.6(14) . . . . ?
C37 C38 C39 C40 0.8(17) . . . . ?
C38 C39 C40 C41 -2(2) . . . . ?
C37 C36 C41 C40 -3.9(14) . . . . ?
C35 C36 C41 C40 178.1(9) . . . . ?
C39 C40 C41 C36 3.2(18) . . . . ?
O6 C42 C43 C44 5.7(7) . . . . ?
O5 C42 C43 C44 -175.3(4) . . . . ?
C42 C43 C44 C45 120.1(5) . . . . ?
C42 C43 C44 C49 -62.4(6) . . . . ?
C49 C44 C45 C46 0.1(8) . . . . ?
C43 C44 C45 C46 177.7(5) . . . . ?
C44 C45 C46 C47 0.7(11) . . . . ?
C45 C46 C47 C48 -0.5(13) . . . . ?
C46 C47 C48 C49 -0.4(11) . . . . ?
C47 C48 C49 C44 1.2(9) . . . . ?
C45 C44 C49 C48 -1.0(8) . . . . ?
C43 C44 C49 C48 -178.6(5) . . . . ?
C2 C1 N1 C5 0.7(7) . . . . ?
C2 C1 N1 Eu1 -175.4(4) . . . . ?
C4 C5 N1 C1 -1.1(6) . . . . ?
C6 C5 N1 C1 177.3(4) . . . . ?
C4 C5 N1 Eu1 175.0(3) . . . . ?
C6 C5 N1 Eu1 -6.6(5) . . . . ?
C8 C7 N2 C6 -0.6(7) . . . . ?
C8 C7 N2 Eu1 176.0(4) . . . . ?
C10 C6 N2 C7 0.2(6) . . . . ?
C5 C6 N2 C7 -178.8(4) . . . . ?
C10 C6 N2 Eu1 -176.4(3) . . . . ?
C5 C6 N2 Eu1 4.6(5) . . . . ?
C11 C12 N3 C13 -0.3(4) . . . . ?
C4 C12 N3 C13 177.1(4) . . . . ?
C11 C12 N3 C20 172.2(4) . . . . ?
C4 C12 N3 C20 -10.5(7) . . . . ?
N4 C13 N3 C12 0.3(5) . . . . ?
C14 C13 N3 C12 -178.2(4) . . . . ?
N4 C13 N3 C20 -172.4(4) . . . . ?
C14 C13 N3 C20 9.2(6) . . . . ?
C21 C20 N3 C12 -93.6(5) . . . . ?
C25 C20 N3 C12 89.2(5) . . . . ?
C21 C20 N3 C13 77.5(5) . . . . ?
C25 C20 N3 C13 -99.8(5) . . . . ?
N3 C13 N4 C11 -0.2(5) . . . . ?
C14 C13 N4 C11 178.4(4) . . . . ?
C12 C11 N4 C13 0.0(5) . . . . ?
C10 C11 N4 C13 -178.5(4) . . . . ?
O2 C26 O1 Eu1 -1.2(4) . . . . ?
C27 C26 O1 Eu1 176.3(4) . . . . ?
O1 C26 O2 Eu1 1.3(4) . . . . ?
C27 C26 O2 Eu1 -176.3(4) . . . . ?
O4 C34 O3 Eu1 3.5(4) . . . 3_766 ?
C35 C34 O3 Eu1 -176.8(3) . . . 3_766 ?
O3 C34 O4 Eu1 178.8(8) . . . . ?
C35 C34 O4 Eu1 -0.8(14) . . . . ?
Eu1 C34 O4 Eu1 -178.0(11) 3_766 . . . ?
O3 C34 O4 Eu1 -3.2(4) . . . 3_766 ?
C35 C34 O4 Eu1 177.2(4) . . . 3_766 ?
O6 C42 O5 Eu1 16.7(7) . . . . ?
C43 C42 O5 Eu1 -162.2(3) . . . . ?
O5 C42 O6 Eu1 -36.3(6) . . . 3_766 ?
C43 C42 O6 Eu1 142.6(3) . . . 3_766 ?
